data_1543178
loop_
_publ_author_name
'Venkatachalam, M.'
'Srinivasan, N.'
'Krishnakumar, R. V.'
'Chitra, S.'
'Manisankar, P.'

_publ_section_title
;
 2-[(4-Chlorophenyl)(2-phenyl-1<i>H</i>-indol-3-yl)methyl]cyclohexan-1-one
;
_journal_coeditor_code BT4005
_journal_issue 4
_journal_name_full IUCrData
_journal_page_first x160644
_journal_paper_doi 10.1107/S2414314616006441
_journal_volume 1
_journal_year 2016
_chemical_formula_iupac 'C27 H24 Cl N O'
_chemical_formula_moiety 'C27 H24 Cl N O'
_chemical_formula_sum 'C27 H24 Cl N O'
_chemical_formula_weight 413.95
_chemical_name_systematic
;
2-[(4-Chlorophenyl)(2-phenyl-1<i>H</i>-indol-3-yl)methyl]cyclohexan-1-one
;
_space_group_crystal_system monoclinic
_space_group_IT_number 14
_space_group_name_Hall '-P 2ybc'
_space_group_name_H-M_alt 'P 1 21/c 1'
_symmetry_space_group_name_Hall '-P 2ybc'
_symmetry_space_group_name_H-M 'P 1 21/c 1'
_atom_sites_solution_hydrogens mixed
_audit_creation_method SHELXL-2013
_cell_angle_alpha 90
_cell_angle_beta 95.149(2)
_cell_angle_gamma 90
_cell_formula_units_Z 4
_cell_length_a 7.2562(2)
_cell_length_b 16.4818(5)
_cell_length_c 18.0306(6)
_cell_measurement_reflns_used 7435
_cell_measurement_temperature 293(2)
_cell_measurement_theta_max 54.197
_cell_measurement_theta_min 5.032
_cell_volume 2147.67(11)
_computing_cell_refinement
;
SAINT-Plus (Bruker, 2009)
;
_computing_data_collection
;
APEX2 (Bruker, 2009)
;
_computing_data_reduction
;
SAINT-Plus (Bruker, 2009)
;
_computing_molecular_graphics
;
PLATON (Spek, 2009)
;
_computing_publication_material
;
publCIF (Westrip, 2010)
;
_computing_structure_refinement
;
SHELXL2013 (Sheldrick, 2015)
;
_computing_structure_solution
;
SHELXS2013 (Sheldrick, 2008)
;
_diffrn_ambient_temperature 293(2)
_diffrn_measured_fraction_theta_full 1.000
_diffrn_measured_fraction_theta_max 0.998
_diffrn_measurement_device_type 'Bruker Kappa APEXII CCD'
_diffrn_measurement_method '\w and \f scan'
_diffrn_radiation_type MoK\a
_diffrn_radiation_wavelength 0.71073
_diffrn_reflns_av_R_equivalents 0.0337
_diffrn_reflns_limit_h_max 9
_diffrn_reflns_limit_h_min -9
_diffrn_reflns_limit_k_max 21
_diffrn_reflns_limit_k_min -20
_diffrn_reflns_limit_l_max 23
_diffrn_reflns_limit_l_min -23
_diffrn_reflns_number 23418
_diffrn_reflns_theta_full 25.242
_diffrn_reflns_theta_max 27.229
_diffrn_reflns_theta_min 2.268
_exptl_absorpt_coefficient_mu 0.197
_exptl_absorpt_correction_T_max 0.96
_exptl_absorpt_correction_T_min 0.95
_exptl_absorpt_correction_type multi-scan
_exptl_absorpt_process_details
;
(SADABS; Sheldrick, 2004)
;
_exptl_crystal_colour colourless
_exptl_crystal_density_diffrn 1.280
_exptl_crystal_density_meas 1.28
_exptl_crystal_density_method 'floatation method'
_exptl_crystal_description plate
_exptl_crystal_F_000 872
_exptl_crystal_size_max 0.35
_exptl_crystal_size_mid 0.21
_exptl_crystal_size_min 0.16
_refine_diff_density_max 0.330
_refine_diff_density_min -0.396
_refine_ls_extinction_method none
_refine_ls_goodness_of_fit_ref 1.035
_refine_ls_hydrogen_treatment mixed
_refine_ls_matrix_type full
_refine_ls_number_parameters 275
_refine_ls_number_reflns 4798
_refine_ls_number_restraints 0
_refine_ls_restrained_S_all 1.035
_refine_ls_R_factor_all 0.0734
_refine_ls_R_factor_gt 0.0453
_refine_ls_shift/su_max 0.001
_refine_ls_shift/su_mean 0.000
_refine_ls_structure_factor_coef Fsqd
_refine_ls_weighting_details 'w=1/[\s^2^(Fo^2^)+(0.0492P)^2^+0.6834P] where P=(Fo^2^+2Fc^2^)/3'
_refine_ls_weighting_scheme calc
_refine_ls_wR_factor_gt 0.1087
_refine_ls_wR_factor_ref 0.1241
_reflns_number_gt 3331
_reflns_number_total 4798
_reflns_threshold_expression 'I > 2\s(I)'
_cod_data_source_file bt4005sup1.cif
_cod_data_source_block I
_cod_database_code 1543178
_shelx_space_group_comment
;
The symmetry employed for this shelxl refinement is uniquely defined
by the following loop, which should always be used as a source of
symmetry information in preference to the above space-group names.
They are only intended as comments.
;
_shelxl_version_number .2013

loop_
_space_group_symop_operation_xyz
'x, y, z'
'-x, y+1/2, -z+1/2'
'-x, -y, -z'
'x, -y-1/2, z-1/2'

loop_
_atom_site_type_symbol
_atom_site_label
_atom_site_fract_x
_atom_site_fract_y
_atom_site_fract_z
_atom_site_U_iso_or_equiv
_atom_site_adp_type
_atom_site_calc_flag
_atom_site_occupancy
H H1 0.580(3) 0.7097(12) -0.2067(12) 0.055(6) Uiso d 1
Cl Cl1 1.35108(9) 0.93406(4) 0.15842(4) 0.0884(2) Uani d 1
O O1 0.58279(17) 0.75702(7) 0.18216(6) 0.0466(3) Uani d 1
N N1 0.6256(2) 0.69785(9) -0.16453(8) 0.0438(4) Uani d 1
C C1 0.7775(2) 0.65094(10) -0.14730(9) 0.0398(4) Uani d 1
C C2 0.8774(3) 0.60370(11) -0.19316(10) 0.0505(5) Uani d 1
H H2 0.8459 0.6013 -0.2443 0.061 Uiso calc 1
C C3 1.0239(3) 0.56090(12) -0.16037(11) 0.0579(5) Uani d 1
H H3 1.0930 0.5284 -0.1897 0.069 Uiso calc 1
C C4 1.0720(3) 0.56496(12) -0.08374(11) 0.0550(5) Uani d 1
H H4 1.1708 0.5342 -0.0628 0.066 Uiso calc 1
C C5 0.9763(2) 0.61330(11) -0.03885(10) 0.0458(4) Uani d 1
H H5 1.0111 0.6162 0.0120 0.055 Uiso calc 1
C C6 0.8261(2) 0.65818(10) -0.07032(8) 0.0376(4) Uani d 1
C C7 0.6973(2) 0.71423(10) -0.04213(8) 0.0368(4) Uani d 1
C C8 0.5782(2) 0.73760(10) -0.10163(8) 0.0394(4) Uani d 1
C C9 0.4177(2) 0.79283(11) -0.10919(9) 0.0429(4) Uani d 1
C C10 0.2496(3) 0.76591(13) -0.14256(11) 0.0596(5) Uani d 1
H H10 0.2358 0.7115 -0.1557 0.071 Uiso calc 1
C C11 0.1022(3) 0.81797(17) -0.15668(14) 0.0749(7) Uani d 1
H H11 -0.0099 0.7984 -0.1787 0.090 Uiso calc 1
C C12 0.1199(3) 0.89791(17) -0.13854(14) 0.0764(7) Uani d 1
H H12 0.0211 0.9333 -0.1490 0.092 Uiso calc 1
C C13 0.2848(3) 0.92597(15) -0.10471(15) 0.0778(7) Uani d 1
H H13 0.2974 0.9804 -0.0918 0.093 Uiso calc 1
C C14 0.4317(3) 0.87357(13) -0.08986(13) 0.0619(5) Uani d 1
H H14 0.5422 0.8931 -0.0664 0.074 Uiso calc 1
C C15 0.6874(2) 0.73783(10) 0.03812(8) 0.0365(4) Uani d 1
H H15 0.5848 0.7763 0.0393 0.044 Uiso calc 1
C C16 0.8628(2) 0.78262(10) 0.06868(8) 0.0383(4) Uani d 1
C C17 0.9042(3) 0.85589(14) 0.03785(13) 0.0743(7) Uani d 1
H H17 0.8278 0.8754 -0.0023 0.089 Uiso calc 1
C C18 1.0548(4) 0.90128(14) 0.06438(14) 0.0794(7) Uani d 1
H H18 1.0792 0.9506 0.0421 0.095 Uiso calc 1
C C19 1.1670(3) 0.87422(12) 0.12271(11) 0.0517(5) Uani d 1
C C20 1.1358(3) 0.80067(13) 0.15377(12) 0.0591(5) Uani d 1
H H20 1.2154 0.7810 0.1930 0.071 Uiso calc 1
C C21 0.9837(3) 0.75567(12) 0.12616(11) 0.0527(5) Uani d 1
H H21 0.9629 0.7054 0.1474 0.063 Uiso calc 1
C C22 0.6399(2) 0.66461(10) 0.08515(8) 0.0370(4) Uani d 1
H H22 0.7441 0.6266 0.0876 0.044 Uiso calc 1
C C23 0.6033(2) 0.68732(11) 0.16372(8) 0.0386(4) Uani d 1
C C24 0.5736(3) 0.61723(12) 0.21343(10) 0.0563(5) Uani d 1
H H24A 0.5551 0.6364 0.2631 0.068 Uiso calc 1
H H24B 0.6810 0.5819 0.2167 0.068 Uiso calc 1
C C25 0.4033(3) 0.57094(13) 0.18092(11) 0.0625(6) Uani d 1
H H25A 0.3876 0.5226 0.2103 0.075 Uiso calc 1
H H25B 0.2944 0.6046 0.1834 0.075 Uiso calc 1
C C26 0.4211(3) 0.54718(12) 0.10116(11) 0.0574(5) Uani d 1
H H26A 0.3064 0.5225 0.0807 0.069 Uiso calc 1
H H26B 0.5187 0.5071 0.0997 0.069 Uiso calc 1
C C27 0.4647(3) 0.61950(12) 0.05341(10) 0.0518(5) Uani d 1
H H27A 0.3607 0.6567 0.0502 0.062 Uiso calc 1
H H27B 0.4816 0.6009 0.0034 0.062 Uiso calc 1

loop_
_atom_site_aniso_label
_atom_site_aniso_U_11
_atom_site_aniso_U_22
_atom_site_aniso_U_33
_atom_site_aniso_U_12
_atom_site_aniso_U_13
_atom_site_aniso_U_23
Cl1 0.0660(4) 0.0675(4) 0.1272(6) -0.0240(3) -0.0165(4) -0.0153(4)
O1 0.0624(8) 0.0458(7) 0.0319(6) -0.0011(6) 0.0062(5) -0.0077(5)
N1 0.0591(9) 0.0482(9) 0.0237(7) -0.0008(7) 0.0005(6) 0.0018(6)
C1 0.0506(10) 0.0387(9) 0.0307(8) -0.0074(8) 0.0069(7) 0.0010(7)
C2 0.0677(12) 0.0499(11) 0.0353(9) -0.0063(9) 0.0128(8) -0.0064(8)
C3 0.0654(13) 0.0538(12) 0.0576(12) 0.0015(10) 0.0234(10) -0.0109(10)
C4 0.0514(11) 0.0553(12) 0.0587(12) 0.0054(9) 0.0073(9) -0.0003(9)
C5 0.0468(10) 0.0523(11) 0.0381(9) -0.0023(8) 0.0033(7) 0.0016(8)
C6 0.0446(9) 0.0386(9) 0.0299(8) -0.0075(7) 0.0053(7) 0.0006(7)
C7 0.0425(9) 0.0410(9) 0.0271(8) -0.0068(7) 0.0042(6) 0.0002(7)
C8 0.0498(10) 0.0403(9) 0.0282(8) -0.0065(7) 0.0034(7) 0.0009(7)
C9 0.0487(10) 0.0483(11) 0.0318(8) -0.0021(8) 0.0051(7) 0.0049(7)
C10 0.0588(12) 0.0553(12) 0.0621(13) -0.0078(10) -0.0080(10) 0.0063(10)
C11 0.0508(13) 0.0830(18) 0.0882(17) -0.0032(12) -0.0088(11) 0.0132(14)
C12 0.0561(14) 0.0830(19) 0.0900(18) 0.0166(12) 0.0053(12) 0.0087(14)
C13 0.0704(16) 0.0594(14) 0.1039(19) 0.0119(12) 0.0094(14) -0.0124(13)
C14 0.0535(11) 0.0577(13) 0.0736(14) 0.0011(10) 0.0014(10) -0.0126(11)
C15 0.0424(9) 0.0398(9) 0.0273(8) -0.0034(7) 0.0027(6) -0.0036(6)
C16 0.0460(9) 0.0407(9) 0.0285(8) -0.0052(7) 0.0049(7) -0.0046(7)
C17 0.0902(16) 0.0610(14) 0.0652(14) -0.0272(12) -0.0300(12) 0.0218(11)
C18 0.0933(17) 0.0548(14) 0.0851(17) -0.0304(13) -0.0195(14) 0.0184(12)
C19 0.0461(10) 0.0468(11) 0.0617(12) -0.0102(8) 0.0015(9) -0.0111(9)
C20 0.0454(11) 0.0623(13) 0.0670(13) -0.0062(9) -0.0102(9) 0.0063(10)
C21 0.0463(10) 0.0480(11) 0.0619(12) -0.0083(8) -0.0051(9) 0.0099(9)
C22 0.0422(9) 0.0410(9) 0.0284(8) -0.0047(7) 0.0065(6) -0.0045(7)
C23 0.0398(9) 0.0467(10) 0.0290(8) -0.0042(7) 0.0016(6) -0.0044(7)
C24 0.0831(14) 0.0526(12) 0.0344(9) -0.0065(10) 0.0122(9) 0.0017(8)
C25 0.0803(15) 0.0550(13) 0.0557(12) -0.0161(11) 0.0247(11) 0.0027(10)
C26 0.0618(12) 0.0548(12) 0.0564(12) -0.0208(10) 0.0100(9) -0.0078(9)
C27 0.0586(11) 0.0599(12) 0.0369(9) -0.0214(9) 0.0039(8) -0.0082(8)

loop_
_atom_type_symbol
_atom_type_description
_atom_type_scat_dispersion_real
_atom_type_scat_dispersion_imag
_atom_type_scat_source
C C 0.0030 0.0020 'International Tables Vol C Tables 4.2.6.8 and 6.1.1.4'
H H 0.0000 0.0000 'International Tables Vol C Tables 4.2.6.8 and 6.1.1.4'
N N 0.0060 0.0030 'International Tables Vol C Tables 4.2.6.8 and 6.1.1.4'
O O 0.0110 0.0060 'International Tables Vol C Tables 4.2.6.8 and 6.1.1.4'
Cl Cl 0.1480 0.1590 'International Tables Vol C Tables 4.2.6.8 and 6.1.1.4'

loop_
_geom_angle_atom_site_label_1
_geom_angle_atom_site_label_2
_geom_angle_atom_site_label_3
_geom_angle
C1 N1 C8 109.83(14)
C1 N1 H1 126.5(14)
C8 N1 H1 122.5(14)
N1 C1 C2 129.78(16)
N1 C1 C6 107.69(14)
C2 C1 C6 122.53(17)
C3 C2 C1 117.42(17)
C3 C2 H2 121.3
C1 C2 H2 121.3
C2 C3 C4 121.29(17)
C2 C3 H3 119.4
C4 C3 H3 119.4
C5 C4 C3 121.23(19)
C5 C4 H4 119.4
C3 C4 H4 119.4
C4 C5 C6 119.18(17)
C4 C5 H5 120.4
C6 C5 H5 120.4
C5 C6 C1 118.30(15)
C5 C6 C7 134.86(15)
C1 C6 C7 106.84(14)
C8 C7 C6 106.73(14)
C8 C7 C15 126.73(15)
C6 C7 C15 126.41(14)
C7 C8 N1 108.87(15)
C7 C8 C9 133.06(15)
N1 C8 C9 118.06(14)
C14 C9 C10 117.52(18)
C14 C9 C8 122.23(16)
C10 C9 C8 120.02(17)
C11 C10 C9 121.3(2)
C11 C10 H10 119.3
C9 C10 H10 119.3
C12 C11 C10 120.3(2)
C12 C11 H11 119.9
C10 C11 H11 119.9
C11 C12 C13 119.5(2)
C11 C12 H12 120.3
C13 C12 H12 120.3
C12 C13 C14 120.2(2)
C12 C13 H13 119.9
C14 C13 H13 119.9
C9 C14 C13 121.2(2)
C9 C14 H14 119.4
C13 C14 H14 119.4
C7 C15 C16 111.14(12)
C7 C15 C22 111.15(13)
C16 C15 C22 113.70(13)
C7 C15 H15 106.8
C16 C15 H15 106.8
C22 C15 H15 106.8
C21 C16 C17 116.25(17)
C21 C16 C15 124.84(15)
C17 C16 C15 118.91(16)
C16 C17 C18 122.3(2)
C16 C17 H17 118.9
C18 C17 H17 118.9
C19 C18 C17 119.8(2)
C19 C18 H18 120.1
C17 C18 H18 120.1
C18 C19 C20 120.27(18)
C18 C19 Cl1 119.48(16)
C20 C19 Cl1 120.24(16)
C19 C20 C21 119.04(19)
C19 C20 H20 120.5
C21 C20 H20 120.5
C16 C21 C20 122.27(18)
C16 C21 H21 118.9
C20 C21 H21 118.9
C23 C22 C15 113.00(13)
C23 C22 C27 105.06(13)
C15 C22 C27 113.23(14)
C23 C22 H22 108.5
C15 C22 H22 108.5
C27 C22 H22 108.5
O1 C23 C24 122.91(15)
O1 C23 C22 121.97(15)
C24 C23 C22 114.76(15)
C23 C24 C25 108.23(16)
C23 C24 H24A 110.1
C25 C24 H24A 110.1
C23 C24 H24B 110.1
C25 C24 H24B 110.1
H24A C24 H24B 108.4
C26 C25 C24 111.16(15)
C26 C25 H25A 109.4
C24 C25 H25A 109.4
C26 C25 H25B 109.4
C24 C25 H25B 109.4
H25A C25 H25B 108.0
C25 C26 C27 112.13(16)
C25 C26 H26A 109.2
C27 C26 H26A 109.2
C25 C26 H26B 109.2
C27 C26 H26B 109.2
H26A C26 H26B 107.9
C26 C27 C22 112.04(15)
C26 C27 H27A 109.2
C22 C27 H27A 109.2
C26 C27 H27B 109.2
C22 C27 H27B 109.2
H27A C27 H27B 107.9

loop_
_geom_bond_atom_site_label_1
_geom_bond_atom_site_label_2
_geom_bond_distance
Cl1 C19 1.7367(18)
O1 C23 1.209(2)
N1 C1 1.359(2)
N1 C8 1.380(2)
N1 H1 0.82(2)
C1 C2 1.387(2)
C1 C6 1.406(2)
C2 C3 1.365(3)
C2 H2 0.9300
C3 C4 1.396(3)
C3 H3 0.9300
C4 C5 1.368(3)
C4 H4 0.9300
C5 C6 1.395(2)
C5 H5 0.9300
C6 C7 1.439(2)
C7 C8 1.371(2)
C7 C15 1.506(2)
C8 C9 1.475(2)
C9 C14 1.377(3)
C9 C10 1.384(3)
C10 C11 1.377(3)
C10 H10 0.9300
C11 C12 1.361(4)
C11 H11 0.9300
C12 C13 1.374(3)
C12 H12 0.9300
C13 C14 1.379(3)
C13 H13 0.9300
C14 H14 0.9300
C15 C16 1.531(2)
C15 C22 1.532(2)
C15 H15 0.9800
C16 C21 1.371(2)
C16 C17 1.374(3)
C17 C18 1.374(3)
C17 H17 0.9300
C18 C19 1.347(3)
C18 H18 0.9300
C19 C20 1.363(3)
C20 C21 1.384(3)
C20 H20 0.9300
C21 H21 0.9300
C22 C23 1.511(2)
C22 C27 1.538(2)
C22 H22 0.9800
C23 C24 1.490(2)
C24 C25 1.524(3)
C24 H24A 0.9700
C24 H24B 0.9700
C25 C26 1.507(3)
C25 H25A 0.9700
C25 H25B 0.9700
C26 C27 1.520(3)
C26 H26A 0.9700
C26 H26B 0.9700
C27 H27A 0.9700
C27 H27B 0.9700

loop_
_geom_hbond_atom_site_label_D
_geom_hbond_atom_site_label_H
_geom_hbond_atom_site_label_A
_geom_hbond_site_symmetry_A
_geom_hbond_distance_DH
_geom_hbond_distance_HA
_geom_hbond_distance_DA
_geom_hbond_angle_DHA
N1 H1 O1 4_575 0.83(2) 2.08(2) 2.8525(18) 156(2)
C10 H10 Cg 1_455 0.93 2.96 3.562(2) 124

loop_
_geom_torsion_atom_site_label_1
_geom_torsion_atom_site_label_2
_geom_torsion_atom_site_label_3
_geom_torsion_atom_site_label_4
_geom_torsion
C8 N1 C1 C2 -176.83(17)
C8 N1 C1 C6 2.17(19)
N1 C1 C2 C3 -178.67(18)
C6 C1 C2 C3 2.5(3)
C1 C2 C3 C4 -0.4(3)
C2 C3 C4 C5 -1.4(3)
C3 C4 C5 C6 1.1(3)
C4 C5 C6 C1 0.8(2)
C4 C5 C6 C7 -179.46(18)
N1 C1 C6 C5 178.23(15)
C2 C1 C6 C5 -2.7(2)
N1 C1 C6 C7 -1.56(18)
C2 C1 C6 C7 177.53(15)
C5 C6 C7 C8 -179.35(18)
C1 C6 C7 C8 0.40(18)
C5 C6 C7 C15 -3.3(3)
C1 C6 C7 C15 176.45(15)
C6 C7 C8 N1 0.90(18)
C15 C7 C8 N1 -175.13(15)
C6 C7 C8 C9 179.73(17)
C15 C7 C8 C9 3.7(3)
C1 N1 C8 C7 -1.94(19)
C1 N1 C8 C9 179.03(14)
C7 C8 C9 C14 59.1(3)
N1 C8 C9 C14 -122.20(19)
C7 C8 C9 C10 -126.7(2)
N1 C8 C9 C10 52.1(2)
C14 C9 C10 C11 0.7(3)
C8 C9 C10 C11 -173.87(19)
C9 C10 C11 C12 0.6(4)
C10 C11 C12 C13 -1.3(4)
C11 C12 C13 C14 0.6(4)
C10 C9 C14 C13 -1.4(3)
C8 C9 C14 C13 173.03(19)
C12 C13 C14 C9 0.8(4)
C8 C7 C15 C16 -120.19(18)
C6 C7 C15 C16 64.5(2)
C8 C7 C15 C22 112.10(18)
C6 C7 C15 C22 -63.2(2)
C7 C15 C16 C21 -117.57(19)
C22 C15 C16 C21 8.7(2)
C7 C15 C16 C17 63.3(2)
C22 C15 C16 C17 -170.40(18)
C21 C16 C17 C18 -2.1(4)
C15 C16 C17 C18 177.1(2)
C16 C17 C18 C19 -0.2(4)
C17 C18 C19 C20 2.4(4)
C17 C18 C19 Cl1 -177.2(2)
C18 C19 C20 C21 -2.2(3)
Cl1 C19 C20 C21 177.40(16)
C17 C16 C21 C20 2.3(3)
C15 C16 C21 C20 -176.89(17)
C19 C20 C21 C16 -0.2(3)
C7 C15 C22 C23 -172.32(13)
C16 C15 C22 C23 61.37(18)
C7 C15 C22 C27 -53.01(19)
C16 C15 C22 C27 -179.32(14)
C15 C22 C23 O1 12.0(2)
C27 C22 C23 O1 -111.93(18)
C15 C22 C23 C24 -174.64(15)
C27 C22 C23 C24 61.44(19)
O1 C23 C24 C25 111.76(19)
C22 C23 C24 C25 -61.5(2)
C23 C24 C25 C26 54.5(2)
C24 C25 C26 C27 -53.6(2)
C25 C26 C27 C22 55.8(2)
C23 C22 C27 C26 -56.3(2)
C15 C22 C27 C26 179.95(15)

_cod_database_fobs_code 1543178
